data_1575154
loop_
_publ_author_name
'Dubrawski, Zachary'
'Del Rosal, Iker'
'Jeanneau, Erwann'
'Maron, Laurent'
'Thieuleux, Chlo&#xe9;'
'Camp, Cl&#xe9;ment'

_publ_section_title
;
 Synergistic C-H bond activation across molybdenum-iridium multiply bonded
 complexes: a cascade of transformations.
;
_journal_issue 32
_journal_name_full 'Chemical science'
_journal_page_first 14564
_journal_page_last 14577
_journal_paper_doi 10.1039/d5sc03465e
_journal_volume 16
_journal_year 2025
_chemical_formula_moiety 'C24 H42 Ir2 Mo N2'
_chemical_formula_sum 'C24 H42 Ir2 Mo N2'
_chemical_formula_weight 838.93
_space_group_crystal_system triclinic
_space_group_IT_number 2
_space_group_name_Hall '-P 1'
_space_group_name_H-M_alt 'P -1'
_atom_sites_solution_hydrogens geom
_atom_sites_solution_primary dual
_audit_creation_date 2023-11-17
_audit_creation_method
;
Olex2 1.5-ac6-012
(compiled 2023.08.24 svn.re1ec1418 for Rigaku Oxford Diffraction, GUI svn.r6817)
;
_audit_update_record
;
2024-12-16 deposited with the CCDC.	2025-07-16 downloaded from the CCDC.
;
_cell_angle_alpha 86.4790(10)
_cell_angle_beta 80.4780(10)
_cell_angle_gamma 80.6460(10)
_cell_formula_units_Z 2
_cell_length_a 10.3728(2)
_cell_length_b 11.1282(2)
_cell_length_c 11.9391(2)
_cell_measurement_reflns_used 36432
_cell_measurement_temperature 100.1(4)
_cell_measurement_theta_max 30.4000
_cell_measurement_theta_min 2.4360
_cell_volume 1340.23(4)
_computing_cell_refinement 'CrysAlisPro 1.171.43.92a (Rigaku OD, 2023)'
_computing_data_collection 'CrysAlisPro system (CCD 43.93a 64-bit (release 17-10-2023))'
_computing_data_reduction 'CrysAlisPro 1.171.43.92a (Rigaku OD, 2023)'
_computing_molecular_graphics 'Olex2 1.5-ac6-012 (Dolomanov et al., 2009)'
_computing_publication_material 'Olex2 1.5-ac6-012 (Dolomanov et al., 2009)'
_computing_structure_refinement 'SHELXL 2018/3 (Sheldrick, 2015)'
_computing_structure_solution 'SHELXT 2018/2 (Sheldrick, 2018)'
_diffrn_ambient_environment N~2~
_diffrn_ambient_temperature 100.1(4)
_diffrn_detector 'Hybrid Pixel Array Detector'
_diffrn_detector_area_resol_mean 10.0000
_diffrn_detector_type 'HyPix-Arc 100'
_diffrn_measured_fraction_theta_full 0.998
_diffrn_measured_fraction_theta_max 0.838
_diffrn_measurement_details
;
List of Runs (angles in degrees, time in seconds):

  # Type    Start    End  Width  t~exp~   \w     \q     \k     \f   Frames
#--------------------------------------------------------------------------
  1  \w    -33.00  20.00   0.50    2.69    --    6.38 -68.00-102.00  106
  2  \w    -16.00  39.00   0.50    2.69    --   -5.37  57.00 -90.00  110
  3  \w    -60.00   6.00   0.50    2.69    --   -5.37 -57.00 120.00  132
  4  \w    -60.00   6.00   0.50    2.69    --   -5.37 -57.00-180.00  132
  5  \w    -60.00   6.00   0.50    2.69    --   -5.37 -57.00  30.00  132
  6  \w    -60.00   6.00   0.50    2.69    --   -5.37 -57.00 -90.00  132
  7  \w    -71.00 -40.00   0.50    2.69    --    6.38 -19.00-150.00   62
  8  \w    -71.00 -40.00   0.50    2.69    --    6.38 -19.00 -60.00   62
  9  \w    -21.00  25.00   0.50    2.69    --    6.38 -77.00  30.00   92
 10  \w    -71.00 -40.00   0.50    2.69    --    6.38 -19.00 120.00   62
 11  \w    -71.00 -40.00   0.50    2.69    --    6.38 -19.00 150.00   62
 12  \w    -71.00 -40.00   0.50    2.69    --    6.38 -19.00-180.00   62
 13  \w    -14.00  73.00   0.50    2.69    --   -5.37  38.00-150.00  174
 14  \w    -21.00  25.00   0.50    2.69    --    6.38 -77.00-150.00   92
 15  \w    -71.00 -40.00   0.50    2.69    --    6.38 -19.00-120.00   62
 16  \w    -21.00  25.00   0.50    2.69    --    6.38 -77.00   0.00   92
 17  \w    -21.00  25.00   0.50    2.69    --    6.38 -77.00  60.00   92
 18  \w    -21.00  25.00   0.50    2.69    --    6.38 -77.00-180.00   92
 19  \w    -21.00  25.00   0.50    2.69    --    6.38 -77.00 120.00   92
 20  \w    -71.00 -40.00   0.50    2.69    --    6.38 -19.00 -30.00   62
 21  \w    -21.00  25.00   0.50    2.69    --    6.38 -77.00 -60.00   92
 22  \w    -71.00 -40.00   0.50    2.69    --    6.38 -19.00  90.00   62
 23  \w    -14.00  73.00   0.50    2.69    --   -5.37  38.00 120.00  174
 24  \w    -14.00  73.00   0.50    2.69    --   -5.37  38.00   0.00  174
 25  \w    -83.00 -40.00   0.50    2.69    --   -5.37 -19.00-150.00   86
 26  \w    -21.00  25.00   0.50    2.69    --    6.38 -77.00  90.00   92
 27  \w    -71.00 -40.00   0.50    2.69    --    6.38 -19.00 -90.00   62
;
_diffrn_measurement_device 'four-circle diffractometer'
_diffrn_measurement_device_type 'XtaLAB Synergy, Dualflex, HyPix-Arc 100'
_diffrn_measurement_method '\w scans'
_diffrn_orient_matrix_type 'CrysAlisPro convention (1999,Acta A55,543-557)'
_diffrn_orient_matrix_UB_11 0.0028588000
_diffrn_orient_matrix_UB_12 -0.0521735000
_diffrn_orient_matrix_UB_13 0.0372799000
_diffrn_orient_matrix_UB_21 -0.0464981000
_diffrn_orient_matrix_UB_22 -0.0227165000
_diffrn_orient_matrix_UB_23 -0.0271576000
_diffrn_orient_matrix_UB_31 0.0524907000
_diffrn_orient_matrix_UB_32 -0.0306603000
_diffrn_orient_matrix_UB_33 -0.0388085000
_diffrn_radiation_monochromator mirror
_diffrn_radiation_probe x-ray
_diffrn_radiation_type 'Mo K\a'
_diffrn_radiation_wavelength 0.71073
_diffrn_reflns_av_R_equivalents 0.0840
_diffrn_reflns_av_unetI/netI 0.0462
_diffrn_reflns_Laue_measured_fraction_full 0.998
_diffrn_reflns_Laue_measured_fraction_max 0.838
_diffrn_reflns_limit_h_max 14
_diffrn_reflns_limit_h_min -14
_diffrn_reflns_limit_k_max 15
_diffrn_reflns_limit_k_min -15
_diffrn_reflns_limit_l_max 16
_diffrn_reflns_limit_l_min -17
_diffrn_reflns_number 36487
_diffrn_reflns_point_group_measured_fraction_full 0.998
_diffrn_reflns_point_group_measured_fraction_max 0.838
_diffrn_reflns_theta_full 25.242
_diffrn_reflns_theta_max 30.615
_diffrn_reflns_theta_min 2.440
_diffrn_source 'micro-focus sealed X-ray tube'
_diffrn_source_type 'PhotonJet (Mo) X-ray Source'
_exptl_absorpt_coefficient_mu 10.378
_exptl_absorpt_correction_T_max 0.730
_exptl_absorpt_correction_T_min 0.077
_exptl_absorpt_correction_type gaussian
_exptl_absorpt_process_details
;
CrysAlisPro 1.171.43.92a (Rigaku Oxford Diffraction, 2023)
Numerical absorption correction based on gaussian integration over
a multifaceted crystal model
Empirical absorption correction using spherical harmonics,
implemented in SCALE3 ABSPACK scaling algorithm.
;
_exptl_crystal_colour black
_exptl_crystal_colour_primary black
_exptl_crystal_density_diffrn 2.079
_exptl_crystal_description block
_exptl_crystal_F_000 792
_exptl_crystal_size_max 0.328
_exptl_crystal_size_mid 0.257
_exptl_crystal_size_min 0.152
_refine_diff_density_max 3.306
_refine_diff_density_min -3.973
_refine_diff_density_rms 0.325
_refine_ls_extinction_method none
_refine_ls_goodness_of_fit_ref 1.029
_refine_ls_hydrogen_treatment constr
_refine_ls_matrix_type full
_refine_ls_number_parameters 276
_refine_ls_number_reflns 6919
_refine_ls_number_restraints 0
_refine_ls_restrained_S_all 1.029
_refine_ls_R_factor_all 0.0445
_refine_ls_R_factor_gt 0.0409
_refine_ls_shift/su_max 0.002
_refine_ls_shift/su_mean 0.000
_refine_ls_structure_factor_coef Fsqd
_refine_ls_weighting_details 'w=1/[\s^2^(Fo^2^)+(0.0800P)^2^] where P=(Fo^2^+2Fc^2^)/3'
_refine_ls_weighting_scheme calc
_refine_ls_wR_factor_gt 0.1095
_refine_ls_wR_factor_ref 0.1113
_reflns_Friedel_coverage 0.000
_reflns_number_gt 6208
_reflns_number_total 6919
_reflns_threshold_expression 'I > 2\s(I)'
_cod_data_source_file d5sc03465e2.cif
_cod_data_source_block zd025_autored
_cod_depositor_comments 'Adding full bibliography for 1575153--1575159.cif.'
_cod_database_code 1575154
_shelx_shelxl_version_number 2018/3
_chemical_oxdiff_formula 'C24 H42 N2 Mo1 Ir2 '
_shelx_space_group_comment
;
The symmetry employed for this shelxl refinement is uniquely defined
by the following loop, which should always be used as a source of
symmetry information in preference to the above space-group names.
They are only intended as comments.
;
_shelx_estimated_absorpt_t_max 0.301
_shelx_estimated_absorpt_t_min 0.132
_olex2_refinement_description
;
1. Fixed Uiso
 At 1.5 times of:
  All C(H,H,H) groups
2.a Idealised Me refined as rotating group:
 C18(H18A,H18B,H18C), C19(H19A,H19B,H19C), C16(H16A,H16B,H16C), C23(H23A,H23B,
 H23C), C20(H20A,H20B,H20C), C22(H22A,H22B,H22C), C24(H24A,H24B,H24C), C17(H17A,
 H17B,H17C), C21(H21A,H21B,H21C), C8(H8A,H8B,H8C), C9(H9A,H9B,H9C), C7(H7A,H7B,
 H7C), C6(H6A,H6B,H6C), C10(H10A,H10B,H10C)
;
_olex2_exptl_crystal_mounting_method 'The crystal was mounted on a MITIGEN holder in perfluoroether oil'
_olex2_submission_original_sample_id ZD025
_olex2_submission_special_instructions 'No special instructions were received'
_oxdiff_exptl_absorpt_empirical_details
;
Empirical correction (ABSPACK) includes:
- Absorption correction using spherical harmonics
- Frame scaling
;
_oxdiff_exptl_absorpt_empirical_full_max 4.608
_oxdiff_exptl_absorpt_empirical_full_min 0.432

loop_
_space_group_symop_operation_xyz
'x, y, z'
'-x, -y, -z'

loop_
_atom_site_label
_atom_site_type_symbol
_atom_site_fract_x
_atom_site_fract_y
_atom_site_fract_z
_atom_site_U_iso_or_equiv
_atom_site_adp_type
_atom_site_occupancy
_atom_site_site_symmetry_order
_atom_site_calc_flag
_atom_site_refinement_flags_posn
_atom_site_refinement_flags_adp
_atom_site_refinement_flags_occupancy
_atom_site_disorder_assembly
_atom_site_disorder_group
Ir2 Ir 0.25143(2) 0.52371(2) 0.82702(2) 0.01141(8) Uani 1 1 d . . . . .
Ir1 Ir 0.28467(2) 0.81600(2) 0.63281(2) 0.01299(8) Uani 1 1 d . . . . .
Mo1 Mo 0.35776(4) 0.70105(4) 0.79435(4) 0.01114(10) Uani 1 1 d . . . . .
N2 N 0.5469(4) 0.6416(4) 0.7719(4) 0.0165(9) Uani 1 1 d . . . . .
N1 N 0.3184(4) 0.8132(4) 0.9188(4) 0.0168(9) Uani 1 1 d . . . . .
C15 C 0.1914(5) 0.4181(5) 0.6965(4) 0.0153(10) Uani 1 1 d . . . . .
C18 C 0.4350(6) 0.2547(5) 0.8787(5) 0.0212(11) Uani 1 1 d . . . . .
H18A H 0.513013 0.294595 0.854127 0.032 Uiso 1 1 calc R U . . .
H18B H 0.453479 0.170781 0.853095 0.032 Uiso 1 1 calc R U . . .
H18C H 0.413493 0.254149 0.961776 0.032 Uiso 1 1 calc R U . . .
C11 C 0.1049(5) 0.3963(5) 0.8026(4) 0.0155(10) Uani 1 1 d . . . . .
C14 C 0.3245(5) 0.3717(4) 0.7137(4) 0.0144(10) Uani 1 1 d . . . . .
C19 C 0.4459(6) 0.3706(5) 0.6257(5) 0.0199(11) Uani 1 1 d . . . . .
H19A H 0.434631 0.442629 0.574636 0.030 Uiso 1 1 calc R U . . .
H19B H 0.459553 0.296813 0.581734 0.030 Uiso 1 1 calc R U . . .
H19C H 0.522945 0.371727 0.663137 0.030 Uiso 1 1 calc R U . . .
C4 C 0.2139(5) 1.0062(5) 0.5777(5) 0.0179(11) Uani 1 1 d . . . . .
C16 C -0.0431(5) 0.4298(5) 0.8196(5) 0.0213(12) Uani 1 1 d . . . . .
H16A H -0.076686 0.440368 0.900602 0.032 Uiso 1 1 calc R U . . .
H16B H -0.081819 0.364763 0.792069 0.032 Uiso 1 1 calc R U . . .
H16C H -0.067234 0.506060 0.777105 0.032 Uiso 1 1 calc R U . . .
C23 C 0.6046(6) 0.5648(5) 0.8600(5) 0.0213(11) Uani 1 1 d . . . . .
H23A H 0.540125 0.567239 0.930130 0.032 Uiso 1 1 calc R U . . .
H23B H 0.684010 0.594781 0.874214 0.032 Uiso 1 1 calc R U . . .
H23C H 0.628529 0.480736 0.834968 0.032 Uiso 1 1 calc R U . . .
C20 C 0.1504(6) 0.4682(5) 0.5881(5) 0.0197(11) Uani 1 1 d . . . . .
H20A H 0.055693 0.500591 0.600957 0.030 Uiso 1 1 calc R U . . .
H20B H 0.167652 0.403553 0.533013 0.030 Uiso 1 1 calc R U . . .
H20C H 0.200700 0.533789 0.558529 0.030 Uiso 1 1 calc R U . . .
C13 C 0.3206(5) 0.3228(5) 0.8285(5) 0.0172(11) Uani 1 1 d . . . . .
C3 C 0.2452(5) 0.9379(5) 0.4777(5) 0.0190(11) Uani 1 1 d . . . . .
C12 C 0.1830(5) 0.3374(4) 0.8823(4) 0.0147(10) Uani 1 1 d . . . . .
C22 C 0.2183(6) 0.8140(5) 1.0199(5) 0.0248(12) Uani 1 1 d . . . . .
H22A H 0.148969 0.884448 1.015175 0.037 Uiso 1 1 calc R U . . .
H22B H 0.259167 0.819030 1.087501 0.037 Uiso 1 1 calc R U . . .
H22C H 0.179343 0.738860 1.025160 0.037 Uiso 1 1 calc R U . . .
C24 C 0.6456(5) 0.6460(6) 0.6709(5) 0.0243(12) Uani 1 1 d . . . . .
H24A H 0.676059 0.563442 0.643268 0.037 Uiso 1 1 calc R U . . .
H24B H 0.720798 0.679779 0.689333 0.037 Uiso 1 1 calc R U . . .
H24C H 0.606714 0.697662 0.611764 0.037 Uiso 1 1 calc R U . . .
C5 C 0.1103(6) 0.9589(5) 0.6516(5) 0.0229(12) Uani 1 1 d . . . . .
C1 C 0.0777(5) 0.8586(5) 0.5958(5) 0.0211(11) Uani 1 1 d . . . . .
C17 C 0.1328(6) 0.2876(5) 0.9972(5) 0.0246(12) Uani 1 1 d . . . . .
H17A H 0.198747 0.287491 1.047279 0.037 Uiso 1 1 calc R U . . .
H17B H 0.116566 0.204135 0.991031 0.037 Uiso 1 1 calc R U . . .
H17C H 0.050114 0.338564 1.028789 0.037 Uiso 1 1 calc R U . . .
C21 C 0.3778(6) 0.9240(5) 0.9092(5) 0.0236(12) Uani 1 1 d . . . . .
H21A H 0.448619 0.919837 0.843461 0.035 Uiso 1 1 calc R U . . .
H21B H 0.414454 0.932208 0.978362 0.035 Uiso 1 1 calc R U . . .
H21C H 0.310146 0.994618 0.899146 0.035 Uiso 1 1 calc R U . . .
C8 C 0.3418(6) 0.9621(6) 0.3718(5) 0.0312(14) Uani 1 1 d . . . . .
H8A H 0.417565 0.992247 0.393594 0.047 Uiso 1 1 calc R U . . .
H8B H 0.297652 1.023399 0.322488 0.047 Uiso 1 1 calc R U . . .
H8C H 0.372739 0.886447 0.331037 0.047 Uiso 1 1 calc R U . . .
C9 C 0.2735(7) 1.1152(5) 0.5977(6) 0.0322(15) Uani 1 1 d . . . . .
H9A H 0.261351 1.128112 0.679517 0.048 Uiso 1 1 calc R U . . .
H9B H 0.230026 1.187203 0.559469 0.048 Uiso 1 1 calc R U . . .
H9C H 0.368254 1.101640 0.567338 0.048 Uiso 1 1 calc R U . . .
C7 C 0.1544(8) 0.7589(6) 0.4005(6) 0.0377(17) Uani 1 1 d . . . . .
H7A H 0.239769 0.744659 0.350221 0.057 Uiso 1 1 calc R U . . .
H7B H 0.084977 0.793230 0.355920 0.057 Uiso 1 1 calc R U . . .
H7C H 0.134125 0.681609 0.437490 0.057 Uiso 1 1 calc R U . . .
C2 C 0.1609(6) 0.8464(5) 0.4891(5) 0.0215(11) Uani 1 1 d . . . . .
C6 C -0.0329(6) 0.7883(6) 0.6396(7) 0.0373(17) Uani 1 1 d . . . . .
H6A H -0.013768 0.707809 0.606135 0.056 Uiso 1 1 calc R U . . .
H6B H -0.115751 0.832428 0.618800 0.056 Uiso 1 1 calc R U . . .
H6C H -0.041469 0.778519 0.722515 0.056 Uiso 1 1 calc R U . . .
C10 C 0.0436(8) 1.0041(7) 0.7660(5) 0.0389(17) Uani 1 1 d . . . . .
H10A H 0.027343 0.934474 0.817759 0.058 Uiso 1 1 calc R U . . .
H10B H -0.040724 1.055689 0.758274 0.058 Uiso 1 1 calc R U . . .
H10C H 0.100752 1.051597 0.796489 0.058 Uiso 1 1 calc R U . . .

loop_
_atom_site_aniso_label
_atom_site_aniso_U_11
_atom_site_aniso_U_22
_atom_site_aniso_U_33
_atom_site_aniso_U_23
_atom_site_aniso_U_13
_atom_site_aniso_U_12
Ir2 0.01200(12) 0.01001(11) 0.01141(12) 0.00167(8) 0.00197(8) -0.00398(8)
Ir1 0.01459(12) 0.01053(11) 0.01298(13) 0.00315(8) 0.00015(8) -0.00309(8)
Mo1 0.0118(2) 0.0098(2) 0.0113(2) 0.00185(15) 0.00127(16) -0.00402(15)
N2 0.013(2) 0.018(2) 0.018(2) 0.0042(18) 0.0008(17) -0.0057(17)
N1 0.019(2) 0.015(2) 0.016(2) 0.0004(17) 0.0018(18) -0.0070(17)
C15 0.018(2) 0.013(2) 0.014(3) -0.0030(19) 0.000(2) -0.0034(19)
C18 0.024(3) 0.014(2) 0.024(3) 0.003(2) -0.002(2) -0.001(2)
C11 0.018(2) 0.015(2) 0.012(2) 0.0009(19) 0.0043(19) -0.0053(19)
C14 0.019(2) 0.011(2) 0.014(2) -0.0029(18) -0.001(2) -0.0037(19)
C19 0.020(3) 0.016(2) 0.023(3) 0.000(2) -0.001(2) -0.003(2)
C4 0.024(3) 0.012(2) 0.019(3) 0.004(2) -0.007(2) -0.004(2)
C16 0.015(2) 0.026(3) 0.022(3) -0.002(2) 0.004(2) -0.009(2)
C23 0.021(3) 0.026(3) 0.017(3) 0.006(2) -0.002(2) -0.006(2)
C20 0.023(3) 0.019(3) 0.017(3) -0.002(2) -0.001(2) -0.005(2)
C13 0.018(3) 0.014(2) 0.019(3) -0.001(2) 0.002(2) -0.007(2)
C3 0.016(2) 0.015(2) 0.023(3) 0.006(2) -0.001(2) 0.002(2)
C12 0.018(2) 0.011(2) 0.015(3) 0.0006(19) -0.001(2) -0.0042(19)
C22 0.026(3) 0.024(3) 0.023(3) -0.002(2) 0.005(2) -0.009(2)
C24 0.014(3) 0.035(3) 0.022(3) 0.004(2) 0.000(2) -0.004(2)
C5 0.021(3) 0.024(3) 0.018(3) 0.005(2) 0.001(2) 0.008(2)
C1 0.018(3) 0.017(3) 0.026(3) 0.010(2) -0.004(2) 0.001(2)
C17 0.028(3) 0.023(3) 0.024(3) 0.001(2) 0.002(2) -0.012(2)
C21 0.026(3) 0.018(3) 0.028(3) -0.002(2) -0.002(2) -0.010(2)
C8 0.031(3) 0.034(3) 0.021(3) 0.013(3) 0.005(3) 0.000(3)
C9 0.045(4) 0.016(3) 0.040(4) 0.006(3) -0.020(3) -0.006(3)
C7 0.063(5) 0.019(3) 0.035(4) -0.002(3) -0.028(4) 0.002(3)
C2 0.029(3) 0.014(2) 0.021(3) 0.002(2) -0.006(2) 0.000(2)
C6 0.019(3) 0.034(4) 0.057(5) 0.019(3) -0.007(3) -0.006(3)
C10 0.048(4) 0.045(4) 0.014(3) -0.002(3) 0.003(3) 0.016(3)

loop_
_atom_type_symbol
_atom_type_description
_atom_type_scat_dispersion_real
_atom_type_scat_dispersion_imag
_atom_type_scat_source
C C 0.0033 0.0016 'International Tables Vol C Tables 4.2.6.8 and 6.1.1.4'
H H 0.0000 0.0000 'International Tables Vol C Tables 4.2.6.8 and 6.1.1.4'
N N 0.0061 0.0033 'International Tables Vol C Tables 4.2.6.8 and 6.1.1.4'
Mo Mo -1.6832 0.6857 'International Tables Vol C Tables 4.2.6.8 and 6.1.1.4'
Ir Ir -1.4442 7.9887 'International Tables Vol C Tables 4.2.6.8 and 6.1.1.4'

loop_
_exptl_crystal_face_index_h
_exptl_crystal_face_index_k
_exptl_crystal_face_index_l
_exptl_crystal_face_perp_dist
1 0 2 0.1143
-1 0 -2 0.0375
2 -1 0 0.1338
-2 1 0 0.1443
2 16 2 0.1246
10 8 -7 0.1120
-2 -16 -2 0.1318
-9 -11 6 0.1384
-9 5 10 0.1543
12 7 11 0.1071
5 9 14 0.1312
0 -2 1 0.1271
-1 -1 2 0.1563

loop_
_geom_angle_atom_site_label_1
_geom_angle_atom_site_label_2
_geom_angle_atom_site_label_3
_geom_angle
_geom_angle_site_symmetry_1
_geom_angle_site_symmetry_3
_geom_angle_publ_flag
C15 Ir2 Mo1 126.96(13) . . ?
C15 Ir2 C11 37.47(18) . . ?
C15 Ir2 C13 63.0(2) . . ?
C15 Ir2 C12 61.64(18) . . ?
C11 Ir2 Mo1 156.55(13) . . ?
C11 Ir2 C12 35.56(18) . . ?
C14 Ir2 Mo1 117.93(13) . . ?
C14 Ir2 C15 37.92(19) . . ?
C14 Ir2 C11 62.39(18) . . ?
C14 Ir2 C13 38.0(2) . . ?
C14 Ir2 C12 62.30(18) . . ?
C13 Ir2 Mo1 135.04(13) . . ?
C13 Ir2 C11 61.43(19) . . ?
C13 Ir2 C12 37.12(18) . . ?
C12 Ir2 Mo1 167.81(13) . . ?
C4 Ir1 Mo1 140.60(14) . . ?
C4 Ir1 C3 36.7(2) . . ?
C4 Ir1 C1 62.6(2) . . ?
C4 Ir1 C2 61.59(19) . . ?
C3 Ir1 Mo1 170.99(14) . . ?
C3 Ir1 C2 36.6(2) . . ?
C5 Ir1 Mo1 121.70(15) . . ?
C5 Ir1 C4 37.6(2) . . ?
C5 Ir1 C3 62.0(2) . . ?
C5 Ir1 C1 38.1(2) . . ?
C5 Ir1 C2 62.1(2) . . ?
C1 Ir1 Mo1 126.94(14) . . ?
C1 Ir1 C3 61.47(19) . . ?
C1 Ir1 C2 36.5(2) . . ?
C2 Ir1 Mo1 151.97(14) . . ?
Ir2 Mo1 Ir1 108.813(18) . . ?
N2 Mo1 Ir2 105.98(13) . . ?
N2 Mo1 Ir1 113.41(13) . . ?
N2 Mo1 N1 107.88(19) . . ?
N1 Mo1 Ir2 115.04(12) . . ?
N1 Mo1 Ir1 105.92(14) . . ?
C23 N2 Mo1 119.7(3) . . ?
C24 N2 Mo1 130.1(4) . . ?
C24 N2 C23 109.6(4) . . ?
C22 N1 Mo1 128.7(4) . . ?
C21 N1 Mo1 120.1(4) . . ?
C21 N1 C22 110.5(4) . . ?
C11 C15 Ir2 73.9(3) . . ?
C11 C15 C20 126.9(5) . . ?
C14 C15 Ir2 69.4(3) . . ?
C14 C15 C11 107.1(5) . . ?
C14 C15 C20 125.8(5) . . ?
C20 C15 Ir2 125.9(4) . . ?
H18A C18 H18B 109.5 . . ?
H18A C18 H18C 109.5 . . ?
H18B C18 H18C 109.5 . . ?
C13 C18 H18A 109.5 . . ?
C13 C18 H18B 109.5 . . ?
C13 C18 H18C 109.5 . . ?
C15 C11 Ir2 68.6(3) . . ?
C15 C11 C16 123.9(5) . . ?
C16 C11 Ir2 125.5(4) . . ?
C12 C11 Ir2 73.0(3) . . ?
C12 C11 C15 108.8(4) . . ?
C12 C11 C16 127.2(5) . . ?
C15 C14 Ir2 72.7(3) . . ?
C15 C14 C19 125.6(5) . . ?
C15 C14 C13 108.3(4) . . ?
C19 C14 Ir2 122.1(3) . . ?
C13 C14 Ir2 72.7(3) . . ?
C13 C14 C19 126.0(5) . . ?
C14 C19 H19A 109.5 . . ?
C14 C19 H19B 109.5 . . ?
C14 C19 H19C 109.5 . . ?
H19A C19 H19B 109.5 . . ?
H19A C19 H19C 109.5 . . ?
H19B C19 H19C 109.5 . . ?
C3 C4 Ir1 73.9(3) . . ?
C3 C4 C5 108.5(5) . . ?
C3 C4 C9 125.4(5) . . ?
C5 C4 Ir1 70.3(3) . . ?
C5 C4 C9 126.0(5) . . ?
C9 C4 Ir1 125.1(4) . . ?
C11 C16 H16A 109.5 . . ?
C11 C16 H16B 109.5 . . ?
C11 C16 H16C 109.5 . . ?
H16A C16 H16B 109.5 . . ?
H16A C16 H16C 109.5 . . ?
H16B C16 H16C 109.5 . . ?
N2 C23 H23A 109.5 . . ?
N2 C23 H23B 109.5 . . ?
N2 C23 H23C 109.5 . . ?
H23A C23 H23B 109.5 . . ?
H23A C23 H23C 109.5 . . ?
H23B C23 H23C 109.5 . . ?
C15 C20 H20A 109.5 . . ?
C15 C20 H20B 109.5 . . ?
C15 C20 H20C 109.5 . . ?
H20A C20 H20B 109.5 . . ?
H20A C20 H20C 109.5 . . ?
H20B C20 H20C 109.5 . . ?
C18 C13 Ir2 127.4(4) . . ?
C14 C13 Ir2 69.3(3) . . ?
C14 C13 C18 126.1(5) . . ?
C14 C13 C12 107.8(5) . . ?
C12 C13 Ir2 74.7(3) . . ?
C12 C13 C18 125.7(5) . . ?
C4 C3 Ir1 69.4(3) . . ?
C4 C3 C8 126.9(5) . . ?
C4 C3 C2 108.1(5) . . ?
C8 C3 Ir1 128.3(4) . . ?
C2 C3 Ir1 71.9(3) . . ?
C2 C3 C8 124.8(5) . . ?
C11 C12 Ir2 71.4(3) . . ?
C11 C12 C13 108.0(5) . . ?
C11 C12 C17 126.2(5) . . ?
C13 C12 Ir2 68.1(3) . . ?
C13 C12 C17 125.6(5) . . ?
C17 C12 Ir2 130.4(4) . . ?
N1 C22 H22A 109.5 . . ?
N1 C22 H22B 109.5 . . ?
N1 C22 H22C 109.5 . . ?
H22A C22 H22B 109.5 . . ?
H22A C22 H22C 109.5 . . ?
H22B C22 H22C 109.5 . . ?
N2 C24 H24A 109.5 . . ?
N2 C24 H24B 109.5 . . ?
N2 C24 H24C 109.5 . . ?
H24A C24 H24B 109.5 . . ?
H24A C24 H24C 109.5 . . ?
H24B C24 H24C 109.5 . . ?
C4 C5 Ir1 72.1(3) . . ?
C4 C5 C1 107.5(5) . . ?
C4 C5 C10 127.3(6) . . ?
C1 C5 Ir1 72.3(3) . . ?
C1 C5 C10 125.2(6) . . ?
C10 C5 Ir1 121.8(4) . . ?
C5 C1 Ir1 69.6(3) . . ?
C5 C1 C6 125.5(6) . . ?
C2 C1 Ir1 73.7(3) . . ?
C2 C1 C5 107.8(5) . . ?
C2 C1 C6 126.5(6) . . ?
C6 C1 Ir1 126.3(4) . . ?
C12 C17 H17A 109.5 . . ?
C12 C17 H17B 109.5 . . ?
C12 C17 H17C 109.5 . . ?
H17A C17 H17B 109.5 . . ?
H17A C17 H17C 109.5 . . ?
H17B C17 H17C 109.5 . . ?
N1 C21 H21A 109.5 . . ?
N1 C21 H21B 109.5 . . ?
N1 C21 H21C 109.5 . . ?
H21A C21 H21B 109.5 . . ?
H21A C21 H21C 109.5 . . ?
H21B C21 H21C 109.5 . . ?
C3 C8 H8A 109.5 . . ?
C3 C8 H8B 109.5 . . ?
C3 C8 H8C 109.5 . . ?
H8A C8 H8B 109.5 . . ?
H8A C8 H8C 109.5 . . ?
H8B C8 H8C 109.5 . . ?
C4 C9 H9A 109.5 . . ?
C4 C9 H9B 109.5 . . ?
C4 C9 H9C 109.5 . . ?
H9A C9 H9B 109.5 . . ?
H9A C9 H9C 109.5 . . ?
H9B C9 H9C 109.5 . . ?
H7A C7 H7B 109.5 . . ?
H7A C7 H7C 109.5 . . ?
H7B C7 H7C 109.5 . . ?
C2 C7 H7A 109.5 . . ?
C2 C7 H7B 109.5 . . ?
C2 C7 H7C 109.5 . . ?
C3 C2 Ir1 71.5(3) . . ?
C3 C2 C7 126.1(6) . . ?
C1 C2 Ir1 69.7(3) . . ?
C1 C2 C3 108.1(5) . . ?
C1 C2 C7 125.6(6) . . ?
C7 C2 Ir1 127.8(4) . . ?
C1 C6 H6A 109.5 . . ?
C1 C6 H6B 109.5 . . ?
C1 C6 H6C 109.5 . . ?
H6A C6 H6B 109.5 . . ?
H6A C6 H6C 109.5 . . ?
H6B C6 H6C 109.5 . . ?
C5 C10 H10A 109.5 . . ?
C5 C10 H10B 109.5 . . ?
C5 C10 H10C 109.5 . . ?
H10A C10 H10B 109.5 . . ?
H10A C10 H10C 109.5 . . ?
H10B C10 H10C 109.5 . . ?

loop_
_geom_bond_atom_site_label_1
_geom_bond_atom_site_label_2
_geom_bond_distance
_geom_bond_site_symmetry_2
_geom_bond_publ_flag
Ir2 Mo1 2.3946(4) . ?
Ir2 C15 2.232(5) . ?
Ir2 C11 2.303(5) . ?
Ir2 C14 2.189(5) . ?
Ir2 C13 2.234(5) . ?
Ir2 C12 2.322(5) . ?
Ir1 Mo1 2.4076(5) . ?
Ir1 C4 2.221(5) . ?
Ir1 C3 2.280(5) . ?
Ir1 C5 2.197(5) . ?
Ir1 C1 2.233(6) . ?
Ir1 C2 2.285(6) . ?
Mo1 N2 1.945(4) . ?
Mo1 N1 1.948(4) . ?
N2 C23 1.459(7) . ?
N2 C24 1.451(7) . ?
N1 C22 1.456(7) . ?
N1 C21 1.455(7) . ?
C15 C11 1.458(7) . ?
C15 C14 1.437(7) . ?
C15 C20 1.477(8) . ?
C18 H18A 0.9800 . ?
C18 H18B 0.9800 . ?
C18 H18C 0.9800 . ?
C18 C13 1.492(8) . ?
C11 C16 1.502(7) . ?
C11 C12 1.413(7) . ?
C14 C19 1.500(7) . ?
C14 C13 1.440(8) . ?
C19 H19A 0.9800 . ?
C19 H19B 0.9800 . ?
C19 H19C 0.9800 . ?
C4 C3 1.419(8) . ?
C4 C5 1.422(8) . ?
C4 C9 1.496(8) . ?
C16 H16A 0.9800 . ?
C16 H16B 0.9800 . ?
C16 H16C 0.9800 . ?
C23 H23A 0.9800 . ?
C23 H23B 0.9800 . ?
C23 H23C 0.9800 . ?
C20 H20A 0.9800 . ?
C20 H20B 0.9800 . ?
C20 H20C 0.9800 . ?
C13 C12 1.453(7) . ?
C3 C8 1.517(8) . ?
C3 C2 1.432(8) . ?
C12 C17 1.491(7) . ?
C22 H22A 0.9800 . ?
C22 H22B 0.9800 . ?
C22 H22C 0.9800 . ?
C24 H24A 0.9800 . ?
C24 H24B 0.9800 . ?
C24 H24C 0.9800 . ?
C5 C1 1.447(9) . ?
C5 C10 1.501(8) . ?
C1 C2 1.416(8) . ?
C1 C6 1.498(8) . ?
C17 H17A 0.9800 . ?
C17 H17B 0.9800 . ?
C17 H17C 0.9800 . ?
C21 H21A 0.9800 . ?
C21 H21B 0.9800 . ?
C21 H21C 0.9800 . ?
C8 H8A 0.9800 . ?
C8 H8B 0.9800 . ?
C8 H8C 0.9800 . ?
C9 H9A 0.9800 . ?
C9 H9B 0.9800 . ?
C9 H9C 0.9800 . ?
C7 H7A 0.9800 . ?
C7 H7B 0.9800 . ?
C7 H7C 0.9800 . ?
C7 C2 1.497(8) . ?
C6 H6A 0.9800 . ?
C6 H6B 0.9800 . ?
C6 H6C 0.9800 . ?
C10 H10A 0.9800 . ?
C10 H10B 0.9800 . ?
C10 H10C 0.9800 . ?

loop_
_geom_torsion_atom_site_label_1
_geom_torsion_atom_site_label_2
_geom_torsion_atom_site_label_3
_geom_torsion_atom_site_label_4
_geom_torsion
_geom_torsion_site_symmetry_1
_geom_torsion_site_symmetry_2
_geom_torsion_site_symmetry_3
_geom_torsion_site_symmetry_4
_geom_torsion_publ_flag
Ir2 C15 C11 C16 119.2(5) . . . . ?
Ir2 C15 C11 C12 -62.3(4) . . . . ?
Ir2 C15 C14 C19 -117.5(5) . . . . ?
Ir2 C15 C14 C13 64.5(3) . . . . ?
Ir2 C11 C12 C13 -58.5(3) . . . . ?
Ir2 C11 C12 C17 127.0(5) . . . . ?
Ir2 C14 C13 C18 -121.9(5) . . . . ?
Ir2 C14 C13 C12 65.4(4) . . . . ?
Ir2 C13 C12 C11 60.6(4) . . . . ?
Ir2 C13 C12 C17 -124.9(5) . . . . ?
Ir1 C4 C3 C8 -123.0(6) . . . . ?
Ir1 C4 C3 C2 61.9(4) . . . . ?
Ir1 C4 C5 C1 -64.1(4) . . . . ?
Ir1 C4 C5 C10 116.7(6) . . . . ?
Ir1 C3 C2 C1 60.4(4) . . . . ?
Ir1 C3 C2 C7 -123.8(6) . . . . ?
Ir1 C5 C1 C2 -64.3(4) . . . . ?
Ir1 C5 C1 C6 120.7(6) . . . . ?
Ir1 C1 C2 C3 -61.5(4) . . . . ?
Ir1 C1 C2 C7 122.6(6) . . . . ?
C15 C11 C12 Ir2 59.5(3) . . . . ?
C15 C11 C12 C13 1.0(6) . . . . ?
C15 C11 C12 C17 -173.4(5) . . . . ?
C15 C14 C13 Ir2 -64.4(3) . . . . ?
C15 C14 C13 C18 173.7(5) . . . . ?
C15 C14 C13 C12 1.0(6) . . . . ?
C18 C13 C12 Ir2 125.4(5) . . . . ?
C18 C13 C12 C11 -173.9(5) . . . . ?
C18 C13 C12 C17 0.5(8) . . . . ?
C11 C15 C14 Ir2 -64.8(3) . . . . ?
C11 C15 C14 C19 177.7(5) . . . . ?
C11 C15 C14 C13 -0.4(6) . . . . ?
C14 C15 C11 Ir2 61.9(3) . . . . ?
C14 C15 C11 C16 -179.0(5) . . . . ?
C14 C15 C11 C12 -0.4(6) . . . . ?
C14 C13 C12 Ir2 -61.8(3) . . . . ?
C14 C13 C12 C11 -1.2(6) . . . . ?
C14 C13 C12 C17 173.3(5) . . . . ?
C19 C14 C13 Ir2 117.5(5) . . . . ?
C19 C14 C13 C18 -4.4(8) . . . . ?
C19 C14 C13 C12 -177.1(5) . . . . ?
C4 C3 C2 Ir1 -60.3(4) . . . . ?
C4 C3 C2 C1 0.2(6) . . . . ?
C4 C3 C2 C7 176.0(6) . . . . ?
C4 C5 C1 Ir1 64.0(4) . . . . ?
C4 C5 C1 C2 -0.3(6) . . . . ?
C4 C5 C1 C6 -175.3(5) . . . . ?
C16 C11 C12 Ir2 -122.0(5) . . . . ?
C16 C11 C12 C13 179.5(5) . . . . ?
C16 C11 C12 C17 5.1(9) . . . . ?
C20 C15 C11 Ir2 -123.1(5) . . . . ?
C20 C15 C11 C16 -3.9(8) . . . . ?
C20 C15 C11 C12 174.6(5) . . . . ?
C20 C15 C14 Ir2 120.1(5) . . . . ?
C20 C15 C14 C19 2.6(8) . . . . ?
C20 C15 C14 C13 -175.4(5) . . . . ?
C3 C4 C5 Ir1 64.5(4) . . . . ?
C3 C4 C5 C1 0.4(6) . . . . ?
C3 C4 C5 C10 -178.8(6) . . . . ?
C5 C4 C3 Ir1 -62.2(4) . . . . ?
C5 C4 C3 C8 174.8(5) . . . . ?
C5 C4 C3 C2 -0.3(6) . . . . ?
C5 C1 C2 Ir1 61.6(4) . . . . ?
C5 C1 C2 C3 0.1(6) . . . . ?
C5 C1 C2 C7 -175.8(5) . . . . ?
C8 C3 C2 Ir1 124.5(5) . . . . ?
C8 C3 C2 C1 -175.1(5) . . . . ?
C8 C3 C2 C7 0.7(9) . . . . ?
C9 C4 C3 Ir1 121.9(6) . . . . ?
C9 C4 C3 C8 -1.1(9) . . . . ?
C9 C4 C3 C2 -176.2(5) . . . . ?
C9 C4 C5 Ir1 -119.6(6) . . . . ?
C9 C4 C5 C1 176.2(5) . . . . ?
C9 C4 C5 C10 -2.9(10) . . . . ?
C6 C1 C2 Ir1 -123.4(6) . . . . ?
C6 C1 C2 C3 175.0(5) . . . . ?
C6 C1 C2 C7 -0.8(9) . . . . ?
C10 C5 C1 Ir1 -116.8(6) . . . . ?
C10 C5 C1 C2 178.9(5) . . . . ?
C10 C5 C1 C6 3.9(9) . . . . ?

loop_
_exptl_oxdiff_crystal_face_indexfrac_h
_exptl_oxdiff_crystal_face_indexfrac_k
_exptl_oxdiff_crystal_face_indexfrac_l
_exptl_oxdiff_crystal_face_x
_exptl_oxdiff_crystal_face_y
_exptl_oxdiff_crystal_face_z
1.0018 0.0000 1.9980 0.0773 -0.1008 -0.0250
-1.0018 -0.0000 -1.9980 -0.0773 0.1008 0.0250
1.9991 -1.0006 -0.0036 0.0578 -0.0701 0.1358
-1.9991 1.0006 0.0036 -0.0578 0.0701 -0.1358
1.8272 15.6315 2.2057 -0.7281 -0.5000 -0.4690
10.2718 8.3389 -7.2925 -0.6776 -0.4690 0.5665
-1.8980 -15.6395 -2.1432 0.7306 0.5017 0.4631
-9.4975 -10.6246 6.0213 0.7516 0.5194 -0.4065
-9.2323 4.5298 9.5318 0.0926 0.0675 -0.9934
11.7267 6.8811 10.8661 0.0796 -0.9967 -0.0171
4.8160 9.1423 14.1250 0.0634 -0.8152 -0.5757
0.0008 -1.9997 0.9997 0.1416 0.0182 0.0226
-0.9976 -0.9993 2.0015 0.1239 0.0147 -0.0994
